data_7006434
loop_
_publ_author_name
'Chisholm, M. H.'
'Galucci, J.'
'Krempner, C.'
'Wiggenhorn, C.'

_publ_section_title
;
 Comments on the ring-opening polymerization of morpholine-2,5-dione
 derivatives by various metal catalysts and characterization of the
 products formed in the reactions involving R2SnX2, where X = OPr(i)
 and NMe2 and R = Bu(n), Ph and p-Me2NC6H4.
;
_journal_issue 6
_journal_name_full 'Dalton transactions (Cambridge, England : 2003)'
_journal_page_first 846
_journal_page_last 851
_journal_paper_doi 10.1039/b510580c
_journal_year 2006
_chemical_absolute_configuration ad
_chemical_compound_source 'synthesis as described'
_chemical_formula_moiety 'C32 H64 N4 O6 Sn2'
_chemical_formula_sum 'C32 H64 N4 O6 Sn2'
_chemical_formula_weight 838.29
_chemical_name_common 'Chisholm 1284'
_chemical_name_systematic
;
?
;
_space_group_IT_number 154
_symmetry_cell_setting trigonal
_symmetry_Int_Tables_number 154
_symmetry_space_group_name_Hall 'P 32 2"'
_symmetry_space_group_name_H-M 'P 32 2 1'
_atom_sites_solution_hydrogens geom
_atom_sites_solution_primary heavy
_atom_sites_solution_secondary difmap
_audit_conform_dict_location ftp://ftp.iucr.org/pub/cif_core.dic
_audit_conform_dict_name cif_core.dic
_audit_conform_dict_version 2.2
_audit_creation_date 2005-02-10T14:51:38-00:00
_audit_creation_method 'WinGX routine CIF_UPDATE'
_cell_angle_alpha 90
_cell_angle_beta 90
_cell_angle_gamma 120
_cell_formula_units_Z 3
_cell_length_a 17.406(1)
_cell_length_b 17.406(1)
_cell_length_c 11.737(1)
_cell_measurement_reflns_used 4718
_cell_measurement_temperature 150(2)
_cell_measurement_theta_max 27.485
_cell_measurement_theta_min 2.037
_cell_measurement_wavelength 0.71073
_cell_volume 3079.5(4)
_computing_cell_refinement 'HKL Scalepack (Otwinowski & Minor 1997)'
_computing_data_collection 'Collect (Nonius BV, 1997-2000)'
_computing_data_reduction 'HKL Denzo and Scalepack (Otwinowski & Minor 1997)'
_computing_molecular_graphics 'Ortep-3 for Windows (Farrugia, 1997)'
_computing_publication_material 'WinGX publication routines (Farrugia, 1999)'
_computing_structure_refinement 'SHELXL-97 (Sheldrick, 1997)'
_computing_structure_solution 'SHELXS-97 (Sheldrick, 1997)'
_diffrn_ambient_temperature 150(2)
_diffrn_detector 'CCD plate'
_diffrn_measured_fraction_theta_full 0.999
_diffrn_measured_fraction_theta_max 0.999
_diffrn_measurement_device '95mm CCD camera on \k-goniostat'
_diffrn_measurement_device_type KappaCCD
_diffrn_measurement_method 'phi and omega scans'
_diffrn_orient_matrix_type 'by Nonius Collect from scalepack cell'
_diffrn_orient_matrix_UB_11 0.284911E-1
_diffrn_orient_matrix_UB_12 0.60773E-1
_diffrn_orient_matrix_UB_13 -0.340466E-1
_diffrn_orient_matrix_UB_21 0.389923E-1
_diffrn_orient_matrix_UB_22 0.243959E-1
_diffrn_orient_matrix_UB_23 0.68544E-1
_diffrn_orient_matrix_UB_31 0.454841E-1
_diffrn_orient_matrix_UB_32 -0.106031E-1
_diffrn_orient_matrix_UB_33 -0.374342E-1
_diffrn_radiation_monochromator graphite
_diffrn_radiation_probe x-ray
_diffrn_radiation_type MoK\a
_diffrn_radiation_wavelength 0.71073
_diffrn_reflns_av_R_equivalents 0.048
_diffrn_reflns_limit_h_max 22
_diffrn_reflns_limit_h_min -22
_diffrn_reflns_limit_k_max 19
_diffrn_reflns_limit_k_min -19
_diffrn_reflns_limit_l_max 15
_diffrn_reflns_limit_l_min -14
_diffrn_reflns_number 9356
_diffrn_reflns_theta_full 27.49
_diffrn_reflns_theta_max 27.49
_diffrn_reflns_theta_min 2.2
_diffrn_source 'Enraf Nonius FR590'
_exptl_absorpt_coefficient_mu 1.257
_exptl_absorpt_correction_type none
_exptl_crystal_colour colorless
_exptl_crystal_density_diffrn 1.356
_exptl_crystal_density_method 'not measured'
_exptl_crystal_description rod
_exptl_crystal_F_000 1296
_exptl_crystal_size_max 0.23
_exptl_crystal_size_mid 0.08
_exptl_crystal_size_min 0.08
_refine_diff_density_max 0.84
_refine_diff_density_min -0.408
_refine_diff_density_rms 0.071
_refine_ls_abs_structure_details 'Flack H D (1983), Acta Cryst. A39, 876-881'
_refine_ls_abs_structure_Flack -0.01(2)
_refine_ls_extinction_method none
_refine_ls_goodness_of_fit_ref 1.046
_refine_ls_hydrogen_treatment constr
_refine_ls_matrix_type full
_refine_ls_number_parameters 194
_refine_ls_number_reflns 4718
_refine_ls_number_restraints 6
_refine_ls_restrained_S_all 1.046
_refine_ls_R_factor_all 0.0411
_refine_ls_R_factor_gt 0.0306
_refine_ls_shift/su_max 0.095
_refine_ls_shift/su_mean 0.007
_refine_ls_structure_factor_coef Fsqd
_refine_ls_weighting_details 'w=1/[\s^2^(Fo^2^)+(0.0452P)^2^+0.0000P] where P=(Fo^2^+2Fc^2^)/3'
_refine_ls_weighting_scheme calc
_refine_ls_wR_factor_gt 0.0704
_refine_ls_wR_factor_ref 0.074
_reflns_number_gt 4057
_reflns_number_total 4718
_reflns_threshold_expression >2sigma(I)
_cod_data_source_file b510580c.txt
_cod_data_source_block Chisholm1284
_cod_original_cell_volume 3079.6(4)
_cod_database_code 7006434

loop_
_symmetry_equiv_pos_as_xyz
'x, y, z'
'-y, x-y, z+2/3'
'y, x, -z'
'-x+y, -x, z+1/3'
'-x, -x+y, -z+2/3'
'x-y, -y, -z+1/3'

loop_
_atom_site_label
_atom_site_type_symbol
_atom_site_fract_x
_atom_site_fract_y
_atom_site_fract_z
_atom_site_U_iso_or_equiv
_atom_site_adp_type
_atom_site_occupancy
_atom_site_symmetry_multiplicity
_atom_site_calc_flag
_atom_site_refinement_flags
_atom_site_disorder_assembly
_atom_site_disorder_group
Sn Sn 0.353290(16) 0.958999(15) 0.014691(17) 0.03582(8) Uani 1 1 d . . .
O1 O 0.33823(18) 0.91895(15) -0.18688(17) 0.0459(6) Uani 1 1 d . . .
O2 O 0.24400(17) 0.68909(16) 0.09559(19) 0.0447(6) Uani 1 1 d . . .
O3 O 0.41345(16) 1.08461(15) 0.15205(16) 0.0385(5) Uani 1 1 d . . .
N1 N 0.3316(2) 0.8155(2) -0.3078(2) 0.0439(7) Uani 1 1 d . . .
N2 N 0.29210(19) 0.81868(17) -0.0043(2) 0.0331(6) Uani 1 1 d . . .
C1 C 0.3175(2) 0.8406(2) -0.2054(3) 0.0370(8) Uani 1 1 d . . .
C2 C 0.2716(2) 0.7713(2) -0.1130(2) 0.0363(8) Uani 1 1 d . . .
H2 H 0.2961 0.7301 -0.1126 0.044 Uiso 1 1 calc R . .
C3 C 0.1728(3) 0.7188(3) -0.1378(3) 0.0529(10) Uani 1 1 d . . .
H3A H 0.1424 0.6767 -0.0757 0.079 Uiso 1 1 calc R . .
H3B H 0.1628 0.6862 -0.2095 0.079 Uiso 1 1 calc R . .
H3C H 0.1495 0.7595 -0.1444 0.079 Uiso 1 1 calc R . .
C4 C 0.2745(2) 0.7705(2) 0.0913(3) 0.0360(8) Uani 1 1 d . . .
C5 C 0.2988(2) 0.8241(2) 0.2018(3) 0.0382(8) Uani 1 1 d . . .
H5 H 0.3478 0.8195 0.2395 0.046 Uiso 1 1 calc R . .
C6 C 0.2191(3) 0.7845(3) 0.2813(3) 0.0546(11) Uani 1 1 d . . .
H6A H 0.236 0.8158 0.3544 0.082 Uiso 1 1 calc R . .
H6B H 0.199 0.7215 0.2937 0.082 Uiso 1 1 calc R . .
H6C H 0.1711 0.7905 0.247 0.082 Uiso 1 1 calc R . .
C7 C 0.3129(3) 0.7275(3) -0.3374(3) 0.0544(10) Uani 1 1 d . . .
H7A H 0.3292 0.7266 -0.4171 0.082 Uiso 1 1 calc R . .
H7B H 0.2495 0.6856 -0.3271 0.082 Uiso 1 1 calc R . .
H7C H 0.3473 0.7104 -0.2881 0.082 Uiso 1 1 calc R . .
C8 C 0.3686(4) 0.8807(3) -0.3996(3) 0.0666(13) Uani 1 1 d . . .
H8A H 0.3749 0.8523 -0.4683 0.1 Uiso 1 1 calc R . .
H8B H 0.4269 0.9294 -0.3767 0.1 Uiso 1 1 calc R . .
H8C H 0.3288 0.904 -0.4154 0.1 Uiso 1 1 calc R . .
C9 C 0.4916(2) 1.0084(2) -0.0106(3) 0.0372(8) Uani 1 1 d . . .
H9A H 0.5176 1.0692 -0.0419 0.045 Uiso 1 1 calc R . .
H9B H 0.5188 1.0137 0.0652 0.045 Uiso 1 1 calc R . .
C10 C 0.5206(2) 0.9569(2) -0.0870(3) 0.0429(9) Uani 1 1 d . . .
H10A H 0.4888 0.8938 -0.0638 0.051 Uiso 1 1 calc R . .
H10B H 0.5035 0.9601 -0.1666 0.051 Uiso 1 1 calc R . .
C11 C 0.6190(3) 0.9916(3) -0.0820(4) 0.0649(12) Uani 1 1 d . . .
H11A H 0.6364 0.9888 -0.0025 0.078 Uiso 1 1 calc R . .
H11B H 0.651 1.0546 -0.1061 0.078 Uiso 1 1 calc R . .
C12 C 0.6463(4) 0.9382(5) -0.1590(6) 0.117(3) Uani 1 1 d . . .
H12A H 0.6112 0.8751 -0.1395 0.175 Uiso 1 1 calc R . .
H12B H 0.7095 0.9585 -0.1479 0.175 Uiso 1 1 calc R . .
H12C H 0.6358 0.9467 -0.2388 0.175 Uiso 1 1 calc R . .
C13 C 0.2583(3) 0.9978(3) -0.0243(4) 0.0603(10) Uiso 1 1 d D . .
H13A H 0.2743 1.054 0.0157 0.072 Uiso 0.6 1 calc PR A 1
H13B H 0.2591 1.0086 -0.1072 0.072 Uiso 0.6 1 calc PR A 1
H13C H 0.2445 1.0183 0.0475 0.072 Uiso 0.4 1 calc PR A 2
H13D H 0.2874 1.05 -0.0753 0.072 Uiso 0.4 1 calc PR A 2
C14A C 0.1635(7) 0.9257(8) 0.0118(10) 0.105(3) Uiso 0.6 1 d PD B 1
H14A H 0.1635 0.9112 0.0933 0.126 Uiso 0.6 1 calc PR B 1
H14B H 0.1451 0.8711 -0.0331 0.126 Uiso 0.6 1 calc PR B 1
C15A C 0.0966(10) 0.9589(10) -0.0081(13) 0.140(5) Uiso 0.6 1 d PD B 1
H15A H 0.1145 1.0138 0.0359 0.167 Uiso 0.6 1 calc PR B 1
H15B H 0.0944 0.9716 -0.0899 0.167 Uiso 0.6 1 calc PR B 1
C16A C 0.0057(15) 0.8845(19) 0.032(2) 0.287(15) Uiso 0.6 1 d PD B 1
H16A H -0.0386 0.9031 0.0219 0.431 Uiso 0.6 1 calc PR B 1
H16B H 0.009 0.8722 0.1129 0.431 Uiso 0.6 1 calc PR B 1
H16C H -0.0115 0.8308 -0.0127 0.431 Uiso 0.6 1 calc PR B 1
C14B C 0.1717(11) 0.9327(13) -0.0782(18) 0.121(6) Uiso 0.4 1 d PD B 2
H14C H 0.1844 0.8972 -0.1328 0.145 Uiso 0.4 1 calc PR B 2
H14D H 0.1518 0.9675 -0.1237 0.145 Uiso 0.4 1 calc PR B 2
C15B C 0.0923(19) 0.867(4) -0.006(3) 0.35(3) Uiso 0.4 1 d PD B 2
H15C H 0.0916 0.8954 0.0671 0.414 Uiso 0.4 1 calc PR B 2
H15D H 0.0974 0.8142 0.0114 0.414 Uiso 0.4 1 calc PR B 2
C16B C 0.004(2) 0.839(2) -0.073(2) 0.195(12) Uiso 0.4 1 d PD B 2
H16D H -0.0467 0.7975 -0.0273 0.292 Uiso 0.4 1 calc PR B 2
H16E H 0.0049 0.8102 -0.1449 0.292 Uiso 0.4 1 calc PR B 2
H16F H -0.0004 0.8917 -0.0902 0.292 Uiso 0.4 1 calc PR B 2

loop_
_atom_site_aniso_label
_atom_site_aniso_U_11
_atom_site_aniso_U_22
_atom_site_aniso_U_33
_atom_site_aniso_U_23
_atom_site_aniso_U_13
_atom_site_aniso_U_12
Sn 0.04346(14) 0.03615(13) 0.02457(10) 0.00172(9) -0.00262(9) 0.01744(10)
O1 0.0680(16) 0.0327(12) 0.0244(10) 0.0006(9) -0.0074(11) 0.0157(12)
O2 0.0587(16) 0.0359(14) 0.0274(11) 0.0046(10) 0.0072(11) 0.0144(12)
O3 0.0525(13) 0.0364(11) 0.0240(10) 0.0007(9) -0.0035(10) 0.0203(11)
N1 0.057(2) 0.0386(16) 0.0226(13) -0.0002(12) 0.0046(13) 0.0137(15)
N2 0.0387(15) 0.0348(14) 0.0200(12) 0.0022(11) 0.0035(11) 0.0140(13)
C1 0.0407(19) 0.039(2) 0.0216(14) -0.0005(13) -0.0040(14) 0.0131(16)
C2 0.042(2) 0.0364(18) 0.0247(15) 0.0000(13) -0.0007(14) 0.0147(16)
C3 0.046(2) 0.062(3) 0.0289(17) -0.0039(17) 0.0007(16) 0.0108(19)
C4 0.0368(19) 0.042(2) 0.0258(15) 0.0026(14) 0.0027(13) 0.0169(16)
C5 0.044(2) 0.0405(18) 0.0236(14) 0.0027(13) 0.0018(14) 0.0166(16)
C6 0.062(3) 0.051(2) 0.0343(18) -0.0004(17) 0.0130(18) 0.016(2)
C7 0.059(3) 0.051(2) 0.043(2) -0.0056(19) 0.0087(19) 0.020(2)
C8 0.105(4) 0.045(2) 0.0233(16) 0.0064(16) 0.011(2) 0.018(2)
C9 0.0430(19) 0.0360(19) 0.0237(14) -0.0013(13) -0.0005(13) 0.0130(15)
C10 0.047(2) 0.040(2) 0.0366(18) -0.0066(15) -0.0004(15) 0.0177(18)
C11 0.063(3) 0.063(3) 0.060(3) -0.021(2) 0.008(2) 0.025(2)
C12 0.073(4) 0.121(5) 0.154(6) -0.081(5) -0.004(4) 0.047(4)

loop_
_atom_type_symbol
_atom_type_description
_atom_type_scat_dispersion_real
_atom_type_scat_dispersion_imag
_atom_type_scat_source
C C 0.0033 0.0016 'International Tables Vol C Tables 4.2.6.8 and 6.1.1.4'
H H 0 0 'International Tables Vol C Tables 4.2.6.8 and 6.1.1.4'
N N 0.0061 0.0033 'International Tables Vol C Tables 4.2.6.8 and 6.1.1.4'
O O 0.0106 0.006 'International Tables Vol C Tables 4.2.6.8 and 6.1.1.4'
Sn Sn -0.6537 1.4246 'International Tables Vol C Tables 4.2.6.8 and 6.1.1.4'

loop_
_geom_angle_atom_site_label_1
_geom_angle_atom_site_label_2
_geom_angle_atom_site_label_3
_geom_angle
_geom_angle_site_symmetry_1
_geom_angle_site_symmetry_3
_geom_angle_publ_flag
O3 Sn C13 105.70(14) 6_675 . ?
O3 Sn N2 77.55(9) 6_675 . ?
C13 Sn N2 108.62(15) . . ?
O3 Sn C9 105.28(11) 6_675 . ?
C13 Sn C9 137.94(14) . . ?
N2 Sn C9 105.28(11) . . ?
O3 Sn O1 147.11(9) 6_675 . ?
C13 Sn O1 83.85(14) . . ?
N2 Sn O1 69.59(8) . . ?
C9 Sn O1 85.34(11) . . ?
O3 Sn O3 68.16(10) 6_675 . ?
C13 Sn O3 84.98(13) . . ?
N2 Sn O3 145.49(8) . . ?
C9 Sn O3 80.89(10) . . ?
O1 Sn O3 144.73(7) . . ?
C1 O1 Sn 114.38(19) . . ?
C5 O3 Sn 117.65(17) 6_675 6_675 ?
C5 O3 Sn 128.53(17) 6_675 . ?
Sn O3 Sn 111.79(10) 6_675 . ?
C1 N1 C7 125.5(3) . . ?
C1 N1 C8 119.3(3) . . ?
C7 N1 C8 115.2(3) . . ?
C4 N2 C2 117.5(3) . . ?
C4 N2 Sn 117.1(2) . . ?
C2 N2 Sn 125.29(19) . . ?
O1 C1 N1 120.8(3) . . ?
O1 C1 C2 119.7(3) . . ?
N1 C1 C2 119.4(3) . . ?
N2 C2 C1 107.0(3) . . ?
N2 C2 C3 113.0(3) . . ?
C1 C2 C3 109.2(3) . . ?
N2 C2 H2 109.2 . . ?
C1 C2 H2 109.2 . . ?
C3 C2 H2 109.2 . . ?
C2 C3 H3A 109.5 . . ?
C2 C3 H3B 109.5 . . ?
H3A C3 H3B 109.5 . . ?
C2 C3 H3C 109.5 . . ?
H3A C3 H3C 109.5 . . ?
H3B C3 H3C 109.5 . . ?
O2 C4 N2 125.5(3) . . ?
O2 C4 C5 119.5(3) . . ?
N2 C4 C5 114.9(3) . . ?
O3 C5 C6 110.7(3) 6_675 . ?
O3 C5 C4 111.9(2) 6_675 . ?
C6 C5 C4 109.4(3) . . ?
O3 C5 H5 108.2 6_675 . ?
C6 C5 H5 108.2 . . ?
C4 C5 H5 108.2 . . ?
C5 C6 H6A 109.5 . . ?
C5 C6 H6B 109.5 . . ?
H6A C6 H6B 109.5 . . ?
C5 C6 H6C 109.5 . . ?
H6A C6 H6C 109.5 . . ?
H6B C6 H6C 109.5 . . ?
N1 C7 H7A 109.5 . . ?
N1 C7 H7B 109.5 . . ?
H7A C7 H7B 109.5 . . ?
N1 C7 H7C 109.5 . . ?
H7A C7 H7C 109.5 . . ?
H7B C7 H7C 109.5 . . ?
N1 C8 H8A 109.5 . . ?
N1 C8 H8B 109.5 . . ?
H8A C8 H8B 109.5 . . ?
N1 C8 H8C 109.5 . . ?
H8A C8 H8C 109.5 . . ?
H8B C8 H8C 109.5 . . ?
C10 C9 Sn 119.0(2) . . ?
C10 C9 H9A 107.6 . . ?
Sn C9 H9A 107.6 . . ?
C10 C9 H9B 107.6 . . ?
Sn C9 H9B 107.6 . . ?
H9A C9 H9B 107 . . ?
C11 C10 C9 112.7(3) . . ?
C11 C10 H10A 109 . . ?
C9 C10 H10A 109 . . ?
C11 C10 H10B 109 . . ?
C9 C10 H10B 109 . . ?
H10A C10 H10B 107.8 . . ?
C10 C11 C12 111.7(4) . . ?
C10 C11 H11A 109.3 . . ?
C12 C11 H11A 109.3 . . ?
C10 C11 H11B 109.3 . . ?
C12 C11 H11B 109.3 . . ?
H11A C11 H11B 107.9 . . ?
C11 C12 H12A 109.5 . . ?
C11 C12 H12B 109.5 . . ?
H12A C12 H12B 109.5 . . ?
C11 C12 H12C 109.5 . . ?
H12A C12 H12C 109.5 . . ?
H12B C12 H12C 109.5 . . ?
C14B C13 Sn 119.9(9) . . ?
C14A C13 Sn 111.4(5) . . ?
C14A C13 H13A 109.3 . . ?
Sn C13 H13A 109.3 . . ?
C14A C13 H13B 109.3 . . ?
Sn C13 H13B 109.3 . . ?
H13A C13 H13B 108 . . ?
C14B C13 H13C 107.3 . . ?
Sn C13 H13C 107.4 . . ?
C14B C13 H13D 107.4 . . ?
Sn C13 H13D 107.4 . . ?
H13C C13 H13D 106.9 . . ?
C13 C14A C15A 110.5(10) . . ?
C13 C14A H14A 109.6 . . ?
C15A C14A H14A 109.6 . . ?
C13 C14A H14B 109.5 . . ?
C15A C14A H14B 109.6 . . ?
H14A C14A H14B 108.1 . . ?
C16A C15A C14A 106.8(14) . . ?
C16A C15A H15A 110.5 . . ?
C14A C15A H15A 110.4 . . ?
C16A C15A H15B 110.3 . . ?
C14A C15A H15B 110.4 . . ?
H15A C15A H15B 108.6 . . ?
C15A C16A H16A 109.5 . . ?
C15A C16A H16B 109.4 . . ?
H16A C16A H16B 109.5 . . ?
C15A C16A H16C 109.6 . . ?
H16A C16A H16C 109.5 . . ?
H16B C16A H16C 109.5 . . ?
C13 C14B C15B 121(2) . . ?
C13 C14B H14C 107 . . ?
C15B C14B H14C 107 . . ?
C13 C14B H14D 107 . . ?
C15B C14B H14D 107 . . ?
H14C C14B H14D 106.7 . . ?
C14B C15B C16B 109(3) . . ?
C14B C15B H15C 109.9 . . ?
C16B C15B H15C 109.9 . . ?
C14B C15B H15D 109.8 . . ?
C16B C15B H15D 109.8 . . ?
H15C C15B H15D 108.3 . . ?
C15B C16B H16D 109.4 . . ?
C15B C16B H16E 109.6 . . ?
H16D C16B H16E 109.5 . . ?
C15B C16B H16F 109.4 . . ?
H16D C16B H16F 109.5 . . ?
H16E C16B H16F 109.5 . . ?

loop_
_geom_bond_atom_site_label_1
_geom_bond_atom_site_label_2
_geom_bond_distance
_geom_bond_site_symmetry_2
_geom_bond_publ_flag
Sn O3 2.063(2) 6_675 ?
Sn C13 2.126(4) . ?
Sn N2 2.133(3) . ?
Sn C9 2.134(4) . ?
Sn O1 2.443(2) . ?
Sn O3 2.487(2) . ?
O1 C1 1.243(4) . ?
O2 C4 1.241(4) . ?
O3 C5 1.423(4) 6_675 ?
O3 Sn 2.063(2) 6_675 ?
N1 C1 1.343(4) . ?
N1 C7 1.441(5) . ?
N1 C8 1.460(4) . ?
N2 C4 1.341(4) . ?
N2 C2 1.463(4) . ?
C1 C2 1.518(4) . ?
C2 C3 1.518(5) . ?
C2 H2 1 . ?
C3 H3A 0.98 . ?
C3 H3B 0.98 . ?
C3 H3C 0.98 . ?
C4 C5 1.528(5) . ?
C5 O3 1.423(4) 6_675 ?
C5 C6 1.521(5) . ?
C5 H5 1 . ?
C6 H6A 0.98 . ?
C6 H6B 0.98 . ?
C6 H6C 0.98 . ?
C7 H7A 0.98 . ?
C7 H7B 0.98 . ?
C7 H7C 0.98 . ?
C8 H8A 0.98 . ?
C8 H8B 0.98 . ?
C8 H8C 0.98 . ?
C9 C10 1.521(5) . ?
C9 H9A 0.99 . ?
C9 H9B 0.99 . ?
C10 C11 1.507(6) . ?
C10 H10A 0.99 . ?
C10 H10B 0.99 . ?
C11 C12 1.533(7) . ?
C11 H11A 0.99 . ?
C11 H11B 0.99 . ?
C12 H12A 0.98 . ?
C12 H12B 0.98 . ?
C12 H12C 0.98 . ?
C13 C14B 1.499(14) . ?
C13 C14A 1.550(11) . ?
C13 H13A 0.99 . ?
C13 H13B 0.99 . ?
C13 H13C 0.99 . ?
C13 H13D 0.99 . ?
C14A C15A 1.555(14) . ?
C14A H14A 0.99 . ?
C14A H14B 0.99 . ?
C15A C16A 1.534(17) . ?
C15A H15A 0.99 . ?
C15A H15B 0.99 . ?
C16A H16A 0.98 . ?
C16A H16B 0.98 . ?
C16A H16C 0.98 . ?
C14B C15B 1.534(19) . ?
C14B H14C 0.99 . ?
C14B H14D 0.99 . ?
C15B C16B 1.571(19) . ?
C15B H15C 0.99 . ?
C15B H15D 0.99 . ?
C16B H16D 0.98 . ?
C16B H16E 0.98 . ?
C16B H16F 0.98 . ?

loop_
_geom_torsion_atom_site_label_1
_geom_torsion_atom_site_label_2
_geom_torsion_atom_site_label_3
_geom_torsion_atom_site_label_4
_geom_torsion
_geom_torsion_site_symmetry_1
_geom_torsion_site_symmetry_2
_geom_torsion_site_symmetry_3
_geom_torsion_site_symmetry_4
_geom_torsion_publ_flag
O3 Sn O1 C1 -14.7(4) 6_675 . . . ?
C13 Sn O1 C1 -124.3(3) . . . . ?
N2 Sn O1 C1 -11.8(2) . . . . ?
C9 Sn O1 C1 96.4(3) . . . . ?
O3 Sn O1 C1 163.5(2) . . . . ?
O3 Sn O3 C5 166.0(2) 6_675 . . 6_675 ?
C13 Sn O3 C5 -84.9(3) . . . 6_675 ?
N2 Sn O3 C5 159.1(3) . . . 6_675 ?
C9 Sn O3 C5 55.4(3) . . . 6_675 ?
O1 Sn O3 C5 -13.0(3) . . . 6_675 ?
O3 Sn O3 Sn 2.75(15) 6_675 . . 6_675 ?
C13 Sn O3 Sn 111.90(15) . . . 6_675 ?
N2 Sn O3 Sn -4.1(2) . . . 6_675 ?
C9 Sn O3 Sn -107.85(14) . . . 6_675 ?
O1 Sn O3 Sn -176.19(12) . . . 6_675 ?
O3 Sn N2 C4 -5.5(2) 6_675 . . . ?
C13 Sn N2 C4 -108.1(3) . . . . ?
C9 Sn N2 C4 97.2(3) . . . . ?
O1 Sn N2 C4 176.1(3) . . . . ?
O3 Sn N2 C4 1.0(4) . . . . ?
O3 Sn N2 C2 177.4(3) 6_675 . . . ?
C13 Sn N2 C2 74.8(3) . . . . ?
C9 Sn N2 C2 -79.9(3) . . . . ?
O1 Sn N2 C2 -0.9(3) . . . . ?
O3 Sn N2 C2 -176.1(2) . . . . ?
Sn O1 C1 N1 -160.4(3) . . . . ?
Sn O1 C1 C2 22.4(4) . . . . ?
C7 N1 C1 O1 177.9(4) . . . . ?
C8 N1 C1 O1 -2.5(6) . . . . ?
C7 N1 C1 C2 -5.0(5) . . . . ?
C8 N1 C1 C2 174.6(4) . . . . ?
C4 N2 C2 C1 -166.3(3) . . . . ?
Sn N2 C2 C1 10.7(4) . . . . ?
C4 N2 C2 C3 73.5(4) . . . . ?
Sn N2 C2 C3 -109.5(3) . . . . ?
O1 C1 C2 N2 -21.9(4) . . . . ?
N1 C1 C2 N2 160.9(3) . . . . ?
O1 C1 C2 C3 100.7(4) . . . . ?
N1 C1 C2 C3 -76.5(4) . . . . ?
C2 N2 C4 O2 1.7(5) . . . . ?
Sn N2 C4 O2 -175.6(3) . . . . ?
C2 N2 C4 C5 179.1(3) . . . . ?
Sn N2 C4 C5 1.8(4) . . . . ?
O2 C4 C5 O3 -177.3(3) . . . 6_675 ?
N2 C4 C5 O3 5.1(4) . . . 6_675 ?
O2 C4 C5 C6 -54.3(5) . . . . ?
N2 C4 C5 C6 128.1(3) . . . . ?
O3 Sn C9 C10 109.6(3) 6_675 . . . ?
C13 Sn C9 C10 -114.3(3) . . . . ?
N2 Sn C9 C10 28.6(3) . . . . ?
O1 Sn C9 C10 -38.8(3) . . . . ?
O3 Sn C9 C10 173.8(3) . . . . ?
Sn C9 C10 C11 -171.0(3) . . . . ?
C9 C10 C11 C12 179.5(5) . . . . ?
O3 Sn C13 C14B -92.9(10) 6_675 . . . ?
N2 Sn C13 C14B -11.1(10) . . . . ?
C9 Sn C13 C14B 131.0(10) . . . . ?
O1 Sn C13 C14B 55.0(10) . . . . ?
O3 Sn C13 C14B -158.5(10) . . . . ?
O3 Sn C13 C14A -48.4(6) 6_675 . . . ?
N2 Sn C13 C14A 33.5(6) . . . . ?
C9 Sn C13 C14A 175.6(5) . . . . ?
O1 Sn C13 C14A 99.5(6) . . . . ?
O3 Sn C13 C14A -114.0(6) . . . . ?
Sn C13 C14A C15A 175.2(9) . . . . ?
C13 C14A C15A C16A -178.8(15) . . . . ?
C14A C13 C14B C15B -3(3) . . . . ?
Sn C13 C14B C15B 85(3) . . . . ?
C13 C14B C15B C16B 155(3) . . . . ?
